data_7231905
loop_
_publ_author_name
'Nandi, Pronoy'
'Giri, Chandan'
'Swain, Diptikanta'
'Manju, U.'
'Topwal, Dinesh'

_publ_section_title
;
 Room temperature growth of CH3NH3PbCl3 single crystals by solvent
 evaporation method
;
_journal_issue 4
_journal_name_full CrystEngComm
_journal_page_first 656
_journal_paper_doi 10.1039/C8CE01939H
_journal_volume 21
_journal_year 2019
_chemical_formula_sum 'C H6 Cl3 N Pb'
_chemical_formula_weight 345.61
_space_group_crystal_system cubic
_space_group_IT_number 221
_space_group_name_Hall '-P 4 2 3'
_space_group_name_H-M_alt 'P m -3 m'
_symmetry_space_group_name_Hall '-P 4 2 3'
_symmetry_space_group_name_H-M 'P m -3 m'
_audit_creation_method SHELXL-2018/3
_audit_update_record
;
2018-10-12 deposited with the CCDC.
2018-11-30 downloaded from the CCDC.
;
_cell_angle_alpha 90
_cell_angle_beta 90
_cell_angle_gamma 90
_cell_formula_units_Z 1
_cell_length_a 5.6867(3)
_cell_length_b 5.6867(3)
_cell_length_c 5.6867(3)
_cell_measurement_reflns_used 516
_cell_measurement_temperature 298(2)
_cell_measurement_theta_max 29.475
_cell_measurement_theta_min 3.583
_cell_volume 183.900(17)
_computing_structure_refinement 'SHELXL-2018/3 (Sheldrick, 2018)'
_diffrn_ambient_temperature 298(2)
_diffrn_detector 'CCD plate'
_diffrn_detector_area_resol_mean 8.0419
_diffrn_measured_fraction_theta_full 1.000
_diffrn_measured_fraction_theta_max 1.000
_diffrn_measurement_device_type 'Xcalibur, Eos, Nova four-circle diffractometer'
_diffrn_radiation_type MoK\a
_diffrn_radiation_wavelength 0.71073
_diffrn_reflns_av_R_equivalents 0.1057
_diffrn_reflns_av_unetI/netI 0.0412
_diffrn_reflns_Laue_measured_fraction_full 1.000
_diffrn_reflns_Laue_measured_fraction_max 1.000
_diffrn_reflns_limit_h_max 3
_diffrn_reflns_limit_h_min -7
_diffrn_reflns_limit_k_max 6
_diffrn_reflns_limit_k_min -7
_diffrn_reflns_limit_l_max 3
_diffrn_reflns_limit_l_min -7
_diffrn_reflns_number 516
_diffrn_reflns_point_group_measured_fraction_full 1.000
_diffrn_reflns_point_group_measured_fraction_max 1.000
_diffrn_reflns_theta_full 25.242
_diffrn_reflns_theta_max 29.475
_diffrn_reflns_theta_min 3.583
_diffrn_source 'sealed X-ray tube'
_exptl_absorpt_coefficient_mu 23.909
_exptl_absorpt_correction_T_max 0.0733
_exptl_absorpt_correction_T_min 0.0471
_exptl_absorpt_correction_type multi-scan
_exptl_absorpt_process_details
;
CrysAlisPro, Agilent Technologies,
Version 1.171.37.31 (release 14-01-2014 CrysAlis171 .NET)
(compiled Jan 14 2014,18:38:05)
Empirical absorption correction using spherical harmonics,
 implemented in SCALE3 ABSPACK scaling algorithm.
;
_exptl_crystal_colour colourless
_exptl_crystal_density_diffrn 3.121
_exptl_crystal_description Block
_exptl_crystal_F_000 152
_exptl_crystal_size_max 0.250
_exptl_crystal_size_mid 0.150
_exptl_crystal_size_min 0.100
_refine_diff_density_max 2.116
_refine_diff_density_min -3.031
_refine_diff_density_rms 0.436
_refine_ls_extinction_coef 0.21(3)
_refine_ls_extinction_expression Fc^*^=kFc[1+0.001xFc^2^\l^3^/sin(2\q)]^-1/4^
_refine_ls_extinction_method 'SHELXL-2018/3 (Sheldrick 2018)'
_refine_ls_goodness_of_fit_ref 1.270
_refine_ls_hydrogen_treatment undef
_refine_ls_matrix_type full
_refine_ls_number_parameters 10
_refine_ls_number_reflns 78
_refine_ls_number_restraints 0
_refine_ls_restrained_S_all 1.270
_refine_ls_R_factor_all 0.0347
_refine_ls_R_factor_gt 0.0347
_refine_ls_shift/su_max 0.000
_refine_ls_shift/su_mean 0.000
_refine_ls_structure_factor_coef Fsqd
_refine_ls_weighting_details 'w=1/[\s^2^(Fo^2^)+(0.0365P)^2^] where P=(Fo^2^+2Fc^2^)/3'
_refine_ls_weighting_scheme calc
_refine_ls_wR_factor_gt 0.0665
_refine_ls_wR_factor_ref 0.0665
_reflns_Friedel_coverage 0.000
_reflns_number_gt 78
_reflns_number_total 78
_reflns_threshold_expression 'I > 2\s(I)'
_cod_data_source_file c8ce01939h2.cif
_cod_data_source_block shelx
_cod_depositor_comments 'Adding full bibliography for 7231905.cif.'
_cod_original_cell_volume 183.90(3)
_cod_database_code 7231905
_shelx_shelxl_version_number 2018/3
_shelx_space_group_comment
;
The symmetry employed for this shelxl refinement is uniquely defined
by the following loop, which should always be used as a source of
symmetry information in preference to the above space-group names.
They are only intended as comments.
;
_shelx_estimated_absorpt_t_min 0.066
_shelx_estimated_absorpt_t_max 0.198

loop_
_space_group_symop_operation_xyz
'x, y, z'
'x, -y, -z'
'-x, -y, z'
'-x, y, -z'
'-y, x, z'
'y, x, -z'
'y, -x, z'
'-y, -x, -z'
'y, z, x'
'-y, -z, x'
'y, -z, -x'
'-y, z, -x'
'-z, y, x'
'-z, -y, -x'
'z, -y, x'
'z, y, -x'
'z, x, y'
'-z, x, -y'
'-z, -x, y'
'z, -x, -y'
'-x, -z, -y'
'-x, z, y'
'x, -z, y'
'x, z, -y'
'-x, -y, -z'
'-x, y, z'
'x, y, -z'
'x, -y, z'
'y, -x, -z'
'-y, -x, z'
'-y, x, -z'
'y, x, z'
'-y, -z, -x'
'y, z, -x'
'-y, z, x'
'y, -z, x'
'z, -y, -x'
'z, y, x'
'-z, y, -x'
'-z, -y, x'
'-z, -x, -y'
'z, -x, y'
'z, x, -y'
'-z, x, y'
'x, z, y'
'x, -z, -y'
'-x, z, -y'
'-x, -z, y'

loop_
_atom_site_label
_atom_site_type_symbol
_atom_site_fract_x
_atom_site_fract_y
_atom_site_fract_z
_atom_site_U_iso_or_equiv
_atom_site_adp_type
_atom_site_occupancy
_atom_site_site_symmetry_order
_atom_site_calc_flag
_atom_site_refinement_flags_posn
_atom_site_refinement_flags_adp
_atom_site_refinement_flags_occupancy
Pb1 Pb 0.500000 0.500000 0.500000 0.0249(7) Uani 1 48 d S T P
Cl1 Cl 0.500000 0.500000 0.000000 0.093(4) Uani 1 16 d S T P
N1 N -0.05(5) 0.15(4) 0.000000 0.05(9) Uiso 0.0417 2 d S . P
C1 C 0.04(3) -0.09(4) -0.04(3) 0.05(9) Uiso 0.0417 2 d S . P

loop_
_atom_site_aniso_label
_atom_site_aniso_U_11
_atom_site_aniso_U_22
_atom_site_aniso_U_33
_atom_site_aniso_U_23
_atom_site_aniso_U_13
_atom_site_aniso_U_12
Pb1 0.0249(7) 0.0249(7) 0.0249(7) 0.000 0.000 0.000
Cl1 0.121(6) 0.121(6) 0.037(4) 0.000 0.000 0.000

loop_
_atom_type_symbol
_atom_type_description
_atom_type_scat_dispersion_real
_atom_type_scat_dispersion_imag
_atom_type_scat_source
C C 0.0033 0.0016 'International Tables Vol C Tables 4.2.6.8 and 6.1.1.4'
H H 0.0000 0.0000 'International Tables Vol C Tables 4.2.6.8 and 6.1.1.4'
N N 0.0061 0.0033 'International Tables Vol C Tables 4.2.6.8 and 6.1.1.4'
Cl Cl 0.1484 0.1585 'International Tables Vol C Tables 4.2.6.8 and 6.1.1.4'
Pb Pb -3.3944 10.1111 'International Tables Vol C Tables 4.2.6.8 and 6.1.1.4'

loop_
_geom_angle_atom_site_label_1
_geom_angle_atom_site_label_2
_geom_angle_atom_site_label_3
_geom_angle
_geom_angle_site_symmetry_1
_geom_angle_site_symmetry_3
Cl1 Pb1 Cl1 90.0 13_655 .
Cl1 Pb1 Cl1 90.0 13_655 1_556
Cl1 Pb1 Cl1 180.0 . 1_556
Cl1 Pb1 Cl1 90.0 13_655 9
Cl1 Pb1 Cl1 90.0 . 9
Cl1 Pb1 Cl1 90.0 1_556 9
Cl1 Pb1 Cl1 90.0 13_655 9_565
Cl1 Pb1 Cl1 90.0 . 9_565
Cl1 Pb1 Cl1 90.0 1_556 9_565
Cl1 Pb1 Cl1 180.0 9 9_565
Cl1 Pb1 Cl1 180.0 13_655 13
Cl1 Pb1 Cl1 90.0 . 13
Cl1 Pb1 Cl1 90.0 1_556 13
Cl1 Pb1 Cl1 90.0 9 13
Cl1 Pb1 Cl1 90.0 9_565 13
Pb1 Cl1 Pb1 180.0 1_554 .

loop_
_geom_bond_atom_site_label_1
_geom_bond_atom_site_label_2
_geom_bond_distance
_geom_bond_site_symmetry_2
Pb1 Cl1 2.84335(15) 13_655
Pb1 Cl1 2.84335(15) .
Pb1 Cl1 2.84335(15) 1_556
Pb1 Cl1 2.84335(15) 9
Pb1 Cl1 2.84335(15) 9_565
Pb1 Cl1 2.84335(15) 13
N1 C1 1.428(4) .
